data_1540681
loop_
_publ_author_name
'Vallejo, Julia'
'Fortea-P\'erez, Francisco R.'
'Pardo, Emilio'
'Benmansour, Samia'
'Castro, Isabel'
'Krzystek, J.'
'Armentano, Donatella'
'Cano, Joan'

_publ_section_title
;
 Guest-dependent single-ion magnet behaviour in a cobalt(ii)
 metal--organic framework
;
_journal_issue 3
_journal_name_full 'Chem. Sci.'
_journal_page_first 2286
_journal_paper_doi 10.1039/C5SC04461H
_journal_volume 7
_journal_year 2016
_chemical_formula_sum 'C84 H52 Cl14 Co N6 S2'
_chemical_formula_weight 1764.66
_chemical_name_systematic
;
 ?
;
_space_group_crystal_system triclinic
_space_group_IT_number 2
_space_group_name_Hall '-P 1'
_space_group_name_H-M_alt 'P -1'
_symmetry_space_group_name_Hall '-P 1'
_symmetry_space_group_name_H-M 'P -1'
_atom_sites_solution_hydrogens geom
_audit_creation_method SHELXL-2013
_audit_update_record
;
2015-07-30 deposited with the CCDC.
2015-12-10 downloaded from the CCDC.
;
_cell_angle_alpha 99.319(5)
_cell_angle_beta 100.076(5)
_cell_angle_gamma 107.842(5)
_cell_formula_units_Z 2
_cell_length_a 13.593(5)
_cell_length_b 17.194(5)
_cell_length_c 18.450(5)
_cell_measurement_reflns_used 9852
_cell_measurement_temperature 100(2)
_cell_measurement_theta_max 20.74
_cell_measurement_theta_min 2.30
_cell_volume 3933(2)
_computing_cell_refinement 'Bruker SAINT'
_computing_data_collection 'Bruker APEX2'
_computing_data_reduction 'Bruker SAINT'
_computing_molecular_graphics CrystalMaker
_computing_publication_material 'Bruker SHELXTL'
_computing_structure_refinement 'SHELXL-2013 (Sheldrick, 2013)'
_computing_structure_solution 'SHELXS-97 (Sheldrick, 2008)'
_diffrn_ambient_temperature 100(2)
_diffrn_measured_fraction_theta_full 0.580
_diffrn_measured_fraction_theta_max 0.986
_diffrn_measurement_device_type 'Bruker APEX-II CCD'
_diffrn_measurement_method '\w scans'
_diffrn_radiation_source 'fine-focus sealed tube'
_diffrn_radiation_type MoK\a
_diffrn_radiation_wavelength 0.71073
_diffrn_reflns_av_R_equivalents 0.0728
_diffrn_reflns_av_unetI/netI 0.0526
_diffrn_reflns_laue_measured_fraction_full 0.580
_diffrn_reflns_laue_measured_fraction_max 0.986
_diffrn_reflns_limit_h_max 13
_diffrn_reflns_limit_h_min -13
_diffrn_reflns_limit_k_max 17
_diffrn_reflns_limit_k_min -17
_diffrn_reflns_limit_l_max 18
_diffrn_reflns_limit_l_min -18
_diffrn_reflns_number 59588
_diffrn_reflns_point_group_measured_fraction_full 0.580
_diffrn_reflns_point_group_measured_fraction_max 0.986
_diffrn_reflns_theta_full 25.242
_diffrn_reflns_theta_max 20.925
_diffrn_reflns_theta_min 1.152
_exptl_absorpt_coefficient_mu 0.797
_exptl_absorpt_correction_T_max 0.890
_exptl_absorpt_correction_T_min 0.843
_exptl_absorpt_correction_type multi-scan
_exptl_absorpt_process_details sadabs
_exptl_crystal_colour orange
_exptl_crystal_density_diffrn 1.490
_exptl_crystal_description cubic/prism
_exptl_crystal_F_000 1790
_exptl_crystal_preparation 'Magnetic properties'
_exptl_crystal_recrystallization_method 'Re-crystallisation from solvent: dichlorobenzene/methanol solution 4:1'
_exptl_crystal_size_max 0.20
_exptl_crystal_size_mid 0.18
_exptl_crystal_size_min 0.16
_refine_diff_density_max 4.151
_refine_diff_density_min -1.015
_refine_diff_density_rms 0.310
_refine_ls_extinction_method none
_refine_ls_goodness_of_fit_ref 2.434
_refine_ls_hydrogen_treatment constr
_refine_ls_matrix_type full
_refine_ls_number_parameters 659
_refine_ls_number_reflns 8262
_refine_ls_number_restraints 2
_refine_ls_restrained_S_all 2.435
_refine_ls_R_factor_all 0.2422
_refine_ls_R_factor_gt 0.2181
_refine_ls_shift/su_max 0.002
_refine_ls_shift/su_mean 0.000
_refine_ls_structure_factor_coef Fsqd
_refine_ls_weighting_details 'w=1/[\s^2^(Fo^2^)+(0.2000P)^2^] where P=(Fo^2^+2Fc^2^)/3'
_refine_ls_weighting_scheme calc
_refine_ls_wR_factor_gt 0.5409
_refine_ls_wR_factor_ref 0.5584
_reflns_Friedel_coverage 0.000
_reflns_number_gt 5878
_reflns_number_total 8262
_reflns_threshold_expression 'I > 2\s(I)'
_cod_data_source_file c5sc04461h2.cif
_cod_data_source_block 1@DCB
_cod_depositor_comments 'Adding full bibliography for 1540680--1540686.cif.'
_cod_database_code 1540681
_shelx_space_group_comment
;
The symmetry employed for this shelxl refinement is uniquely defined
by the following loop, which should always be used as a source of
symmetry information in preference to the above space-group names.
They are only intended as comments.
;

loop_
_space_group_symop_operation_xyz
'x, y, z'
'-x, -y, -z'

loop_
_atom_site_label
_atom_site_type_symbol
_atom_site_fract_x
_atom_site_fract_y
_atom_site_fract_z
_atom_site_U_iso_or_equiv
_atom_site_adp_type
_atom_site_occupancy
_atom_site_site_symmetry_order
_atom_site_calc_flag
_atom_site_refinement_flags_posn
_atom_site_refinement_flags_adp
_atom_site_refinement_flags_occupancy
Co1 Co 1.0000 0.0000 0.0000 0.0174(9) Uani 1 2 d S . P
Co2 Co 0.0000 0.5000 0.5000 0.0190(9) Uani 1 2 d S . P
N1S N 0.8999(11) -0.1181(8) 0.0049(7) 0.025(3) Uani 1 1 d . . .
C1S C 0.8297(14) -0.1756(11) -0.0047(9) 0.032(4) Uani 1 1 d . . .
N1 N 0.8950(7) 0.0548(6) 0.0568(5) 0.001(2) Uiso 1 1 d . . .
N2S N 0.0967(11) 0.6194(9) 0.4984(7) 0.032(3) Uani 1 1 d . . .
N2 N 0.1057(8) 0.4431(6) 0.4453(6) 0.006(2) Uiso 1 1 d . . .
C2S C 0.1522(12) 0.6882(12) 0.5080(8) 0.028(4) Uani 1 1 d . . .
S1 S 0.7178(5) -0.2526(4) -0.0112(4) 0.091(2) Uani 1 1 d . . .
S2 S 0.2254(4) 0.7859(3) 0.5238(3) 0.0638(17) Uani 1 1 d . . .
N3 N 0.0997(9) 0.5057(8) 0.6102(7) 0.024(3) Uani 1 1 d . . .
N4 N 0.8934(9) -0.0078(8) -0.1100(6) 0.021(3) Uani 1 1 d . . .
C1 C 0.8827(14) 0.1239(10) 0.0351(9) 0.037(4) Uani 1 1 d . . .
H1A H 0.9215 0.1499 0.0022 0.044 Uiso 1 1 calc R U .
C2 C 0.8133(15) 0.1533(12) 0.0626(11) 0.049(5) Uani 1 1 d . . .
H2A H 0.7945 0.1961 0.0432 0.059 Uiso 1 1 calc R U .
C3 C 0.8525(17) 0.0290(12) 0.1089(10) 0.053(5) Uani 1 1 d . . .
H3A H 0.8699 -0.0145 0.1279 0.063 Uiso 1 1 calc R U .
C4 C 0.7864(14) 0.0589(11) 0.1379(10) 0.042(5) Uani 1 1 d . . .
H4A H 0.7526 0.0326 0.1728 0.051 Uiso 1 1 calc R U .
C5 C 0.7660 0.1223 0.1207 0.030 Uiso 1 1 d . . .
C6 C 0.7010(16) 0.1628(12) 0.1534(11) 0.047(5) Uani 1 1 d . . .
C7 C 0.6394(13) 0.1846(10) 0.1808(9) 0.028(4) Uani 1 1 d . . .
C8 C 0.5690(12) 0.2203(10) 0.2198(11) 0.043(5) Uani 1 1 d . . .
C9 C 0.5686(12) 0.2157(10) 0.2935(10) 0.035(4) Uani 1 1 d . . .
H9A H 0.6147 0.1920 0.3196 0.042 Uiso 1 1 calc R U .
C10 C 0.5036(12) 0.2444(12) 0.3296(10) 0.045(5) Uani 1 1 d . . .
H10A H 0.5010 0.2394 0.3798 0.054 Uiso 1 1 calc R U .
C11 C 0.4391(13) 0.2826(10) 0.2888(10) 0.040(5) Uani 1 1 d . . .
C12 C 0.4411(12) 0.2877(10) 0.2163(10) 0.033(4) Uani 1 1 d . . .
H12A H 0.3987 0.3143 0.1906 0.040 Uiso 1 1 calc R U .
C13 C 0.5025(13) 0.2554(10) 0.1813(10) 0.035(4) Uani 1 1 d . . .
H13A H 0.5007 0.2563 0.1298 0.043 Uiso 1 1 calc R U .
C14 C 0.3612(14) 0.3139(12) 0.3244(12) 0.046(5) Uani 1 1 d . . .
C15 C 0.3081(16) 0.3393(13) 0.3545(12) 0.055(6) Uani 1 1 d . . .
C16 C 0.2377 0.3771 0.3846 0.030 Uiso 1 1 d . . .
C17 C 0.1842(13) 0.3394(12) 0.4395(10) 0.043(5) Uani 1 1 d . . .
H17A H 0.1946 0.2920 0.4552 0.052 Uiso 1 1 calc R U .
C18 C 0.1203(14) 0.3758(11) 0.4659(10) 0.043(5) Uani 1 1 d . . .
H18A H 0.0834 0.3530 0.5010 0.051 Uiso 1 1 calc R U .
C19 C 0.1490(13) 0.4728(11) 0.3983(11) 0.043(5) Uani 1 1 d . . .
H19A H 0.1346 0.5197 0.3842 0.052 Uiso 1 1 calc R U .
C20 C 0.2162(13) 0.4435(12) 0.3648(11) 0.048(5) Uani 1 1 d . . .
H20A H 0.2473 0.4690 0.3284 0.057 Uiso 1 1 calc R U .
C21 C 0.1969(14) 0.5555(13) 0.6291(10) 0.048(5) Uani 1 1 d . . .
H21A H 0.2214 0.5937 0.5989 0.058 Uiso 1 1 calc R U .
C22 C 0.2705(14) 0.5539(10) 0.6967(10) 0.037(4) Uiso 1 1 d . . .
H22A H 0.3436 0.5870 0.7061 0.045 Uiso 1 1 calc R U .
C23 C 0.2393(15) 0.5087(12) 0.7446(9) 0.044(5) Uani 1 1 d . . .
C24 C 0.1293(13) 0.4559(10) 0.7236(10) 0.038(4) Uiso 1 1 d . . .
H24A H 0.1006 0.4223 0.7561 0.046 Uiso 1 1 calc R U .
C25 C 0.0657(13) 0.4542(10) 0.6563(9) 0.033(4) Uani 1 1 d . . .
H25A H -0.0052 0.4154 0.6414 0.040 Uiso 1 1 calc R U .
C26 C 0.3024(14) 0.5048(9) 0.8079(11) 0.040(5) Uani 1 1 d . . .
C27 C 0.3669(15) 0.5055(12) 0.8703(12) 0.052(5) Uani 1 1 d . . .
C28 C 0.4305(15) 0.5013(11) 0.9337(9) 0.036(4) Uani 1 1 d . . .
C29 C 0.5378(15) 0.5509(12) 0.9561(10) 0.045(5) Uani 1 1 d . . .
H29A H 0.5650 0.5871 0.9250 0.053 Uiso 1 1 calc R U .
C30 C 0.3926(13) 0.4489(12) 0.9794(10) 0.044(5) Uani 1 1 d . . .
H30A H 0.3201 0.4135 0.9669 0.053 Uiso 1 1 calc R U .
C31 C 0.7972(14) -0.0602(12) -0.1326(11) 0.046(5) Uani 1 1 d . . .
H31A H 0.7742 -0.0995 -0.1030 0.055 Uiso 1 1 calc R U .
C32 C 0.7263(15) -0.0630(12) -0.1960(11) 0.051(5) Uani 1 1 d . . .
H32A H 0.6564 -0.1032 -0.2084 0.061 Uiso 1 1 calc R U .
C33 C 0.7530(12) -0.0104(10) -0.2414(9) 0.031(4) Uiso 1 1 d . . .
C34 C 0.8582(12) 0.0464(9) -0.2206(8) 0.026(4) Uani 1 1 d . . .
H34A H 0.8829 0.0845 -0.2508 0.032 Uiso 1 1 calc R U .
C35 C 0.9251(13) 0.0454(10) -0.1548(9) 0.036(4) Uiso 1 1 d . . .
H35A H 0.9962 0.0838 -0.1406 0.043 Uiso 1 1 calc R U .
C36 C 0.6829(15) -0.0128(12) -0.3070(11) 0.050(5) Uiso 1 1 d . . .
C37 C 0.6242(16) -0.0092(13) -0.3660(12) 0.061(6) Uiso 1 1 d . . .
C38 C 0.5585(14) -0.0037(12) -0.4318(10) 0.045(5) Uiso 1 1 d . . .
C39 C 0.4777(16) -0.0728(13) -0.4738(11) 0.063(6) Uani 1 1 d . . .
H39A H 0.4643 -0.1245 -0.4586 0.076 Uiso 1 1 calc R U .
C40 C 0.4136(16) -0.0678(13) -0.5400(11) 0.057(5) Uiso 1 1 d . . .
H40A H 0.3507 -0.1138 -0.5657 0.068 Uiso 1 1 calc R U .
Cl1 Cl 0.7133(9) 0.2275(7) 0.7749(6) 0.163(5) Uani 1 1 d . . .
Cl2 Cl 0.8836(5) 0.2375(4) 0.6810(3) 0.084(2) Uani 1 1 d . . .
C1G C 0.851(3) 0.2558(15) 0.8202(14) 0.082(8) Uani 1 1 d . . .
C2G C 0.866(3) 0.265(2) 0.892(2) 0.120(11) Uiso 1 1 d . . .
H2GA H 0.8114 0.2582 0.9194 0.145 Uiso 1 1 calc R U .
C3G C 0.976(4) 0.2886(15) 0.9254(14) 0.146(19) Uani 1 1 d . . .
H3GA H 0.9995 0.3066 0.9790 0.176 Uiso 1 1 calc R U .
C4G C 1.043(3) 0.287(2) 0.891(2) 0.119(12) Uiso 1 1 d . . .
H4GA H 1.1129 0.2976 0.9191 0.143 Uiso 1 1 calc R U .
C5G C 1.028(2) 0.2723(17) 0.8189(18) 0.102(9) Uiso 1 1 d . . .
H5GA H 1.0825 0.2717 0.7929 0.122 Uiso 1 1 calc R U .
C6G C 0.9186(19) 0.2567(14) 0.7816(15) 0.069(7) Uani 1 1 d . . .
Cl3 Cl 0.5836(4) 0.5319(4) 0.4229(4) 0.084(2) Uani 1 1 d . . .
Cl4 Cl 0.4860(7) 0.5350(5) 0.2566(4) 0.111(3) Uani 1 1 d . . .
C7G C 0.4952(14) 0.5810(11) 0.4062(17) 0.070(8) Uani 1 1 d . . .
C8G C 0.4666(17) 0.6211(14) 0.4656(14) 0.068(6) Uani 1 1 d . . .
H8GA H 0.4930 0.6181 0.5159 0.081 Uiso 1 1 calc R U .
C9G C 0.396(2) 0.6677(16) 0.4509(17) 0.098(9) Uani 1 1 d . . .
H9GA H 0.3798 0.6984 0.4919 0.117 Uiso 1 1 calc R U .
C10G C 0.3522(18) 0.6682(15) 0.3774(14) 0.072(7) Uani 1 1 d . . .
H10B H 0.3032 0.6967 0.3675 0.086 Uiso 1 1 calc R U .
C11G C 0.381(2) 0.6271(16) 0.3198(14) 0.084(7) Uani 1 1 d . . .
H11A H 0.3496 0.6270 0.2695 0.101 Uiso 1 1 calc R U .
C12G C 0.4506(17) 0.5862(15) 0.3306(12) 0.066(6) Uani 1 1 d . . .
Cl5 Cl 0.2159(6) 0.5033(5) 0.1019(5) 0.116(3) Uani 1 1 d . . .
Cl6 Cl 0.0999(7) 0.5200(6) -0.0587(6) 0.134(3) Uani 1 1 d . . .
C13G C 0.2856(17) 0.5876(10) 0.0649(12) 0.121(14) Uani 1 1 d G . .
C14G C 0.3888(16) 0.6438(13) 0.0945(10) 0.086(7) Uiso 1 1 d G . .
H14A H 0.4285 0.6424 0.1418 0.103 Uiso 1 1 calc R U .
C15G C 0.4340(14) 0.7022(12) 0.0550(13) 0.154(14) Uiso 1 1 d G . .
H15A H 0.5046 0.7406 0.0753 0.185 Uiso 1 1 calc R U .
C16G C 0.3760(18) 0.7043(12) -0.0141(13) 0.150(13) Uiso 1 1 d G . .
H16A H 0.4069 0.7442 -0.0411 0.180 Uiso 1 1 calc R U .
C17G C 0.2728(18) 0.6481(14) -0.0438(10) 0.126(11) Uiso 1 1 d G . .
H17B H 0.2331 0.6496 -0.0910 0.151 Uiso 1 1 calc R U .
C18G C 0.2275(13) 0.5897(11) -0.0043(13) 0.141(16) Uani 1 1 d G . .
Cl8 Cl 0.8746(8) 0.7145(7) 0.8408(6) 0.162(4) Uani 1 1 d D . .
Cl7 Cl 1.0372(10) 0.6379(7) 0.7833(9) 0.233(8) Uani 1 1 d D . .
C19G C 1.0274(13) 0.7235(9) 0.7420(9) 0.091(8) Uiso 1 1 d DG . .
C20G C 1.0678(14) 0.7686(12) 0.6913(10) 0.107(9) Uiso 1 1 d G . .
H20B H 1.1187 0.7548 0.6673 0.129 Uiso 1 1 calc R U .
C21G C 1.0338(15) 0.8338(11) 0.6756(10) 0.162(14) Uiso 1 1 d G . .
H21B H 1.0615 0.8647 0.6409 0.194 Uiso 1 1 calc R U .
C22G C 0.9594(14) 0.8540(9) 0.7106(10) 0.068(6) Uiso 1 1 d G . .
H22B H 0.9362 0.8986 0.6999 0.081 Uiso 1 1 calc R U .
C23G C 0.9190(12) 0.8089(11) 0.7613(9) 0.137(12) Uiso 1 1 d G . .
H23A H 0.8681 0.8226 0.7852 0.164 Uiso 1 1 calc R U .
C24G C 0.9530(12) 0.7436(9) 0.7770(8) 0.074(7) Uani 1 1 d DG . .
Cl11 Cl 0.2179(13) 0.2876(9) 0.6446(11) 0.246(8) Uani 1 1 d . . .
Cl12 Cl 0.0301(14) 0.1816(11) 0.5408(9) 0.243(9) Uani 1 1 d . . .
C31G C 0.129(2) 0.155(2) 0.5349(19) 0.146(13) Uiso 1 1 d G . .
C32G C 0.220(3) 0.2131(15) 0.5847(15) 0.139(12) Uiso 1 1 d G . .
C33G C 0.319(2) 0.206(2) 0.5833(18) 0.186(18) Uiso 1 1 d G . .
H33A H 0.3813 0.2454 0.6173 0.223 Uiso 1 1 calc R U .
C34G C 0.326(3) 0.140(3) 0.532(2) 0.24(2) Uiso 1 1 d G . .
H34B H 0.3934 0.1348 0.5311 0.289 Uiso 1 1 calc R U .
C35G C 0.235(4) 0.082(2) 0.482(2) 0.25(3) Uiso 1 1 d G . .
H35B H 0.2394 0.0368 0.4473 0.302 Uiso 1 1 calc R U .
C36G C 0.136(3) 0.089(2) 0.4837(19) 0.46(6) Uiso 1 1 d G . .
H36A H 0.0733 0.0493 0.4496 0.547 Uiso 1 1 calc R U .
Cl13 Cl 0.2872(17) 0.1984(18) 0.8137(13) 0.410(18) Uani 1 1 d . . .
Cl14 Cl 0.0950(9) 0.0778(8) 0.7054(7) 0.166(4) Uani 1 1 d . . .
C37G C 0.2210(12) -0.0038(15) 0.6730(15) 0.27(3) Uiso 1 1 d G . .
H37A H 0.1566 -0.0478 0.6464 0.329 Uiso 1 1 calc R U .
C38G C 0.218(2) 0.0714(19) 0.7121(17) 0.187(17) Uiso 1 1 d G . .
C39G C 0.312(3) 0.1357(14) 0.7510(15) 0.146(13) Uiso 1 1 d G . .
C40G C 0.409(2) 0.1249(13) 0.7508(16) 0.34(4) Uiso 1 1 d G . .
H40B H 0.4737 0.1689 0.7774 0.407 Uiso 1 1 calc R U .
C41G C 0.4124(13) 0.0498(14) 0.7118(14) 0.165(15) Uiso 1 1 d G . .
H41A H 0.4788 0.0424 0.7117 0.198 Uiso 1 1 calc R U .
C42G C 0.3182(14) -0.0146(10) 0.6729(9) 0.049(5) Uiso 1 1 d G . .
H42A H 0.3203 -0.0660 0.6462 0.059 Uiso 1 1 calc R U .

loop_
_atom_site_aniso_label
_atom_site_aniso_U_11
_atom_site_aniso_U_22
_atom_site_aniso_U_33
_atom_site_aniso_U_23
_atom_site_aniso_U_13
_atom_site_aniso_U_12
Co1 0.0198(17) 0.0175(17) 0.0106(17) 0.0003(12) -0.0038(12) 0.0061(13)
Co2 0.0177(17) 0.0201(18) 0.0126(17) 0.0008(12) 0.0000(12) 0.0006(13)
N1S 0.041(9) 0.020(9) 0.012(7) 0.001(6) -0.002(6) 0.013(8)
C1S 0.026(10) 0.009(9) 0.044(12) 0.009(8) -0.009(8) -0.009(8)
N2S 0.038(8) 0.030(10) 0.025(8) 0.006(7) 0.013(7) 0.006(8)
C2S 0.020(9) 0.028(11) 0.022(10) -0.006(8) -0.003(7) -0.002(9)
S1 0.073(4) 0.072(4) 0.103(5) 0.053(4) -0.006(4) -0.009(3)
S2 0.061(4) 0.029(3) 0.079(4) 0.017(3) -0.001(3) -0.009(3)
N3 0.016(8) 0.024(7) 0.028(8) -0.002(7) -0.001(6) 0.009(6)
N4 0.018(8) 0.031(8) 0.015(7) 0.012(6) -0.001(6) 0.009(7)
C1 0.057(12) 0.035(11) 0.024(10) 0.003(8) 0.017(9) 0.021(9)
C2 0.055(12) 0.046(12) 0.045(12) 0.010(10) 0.004(10) 0.021(10)
C3 0.088(15) 0.049(12) 0.029(11) 0.027(10) 0.015(11) 0.024(12)
C4 0.045(11) 0.057(13) 0.042(12) 0.015(10) 0.029(10) 0.029(10)
C6 0.060(13) 0.047(12) 0.047(13) 0.007(10) 0.014(11) 0.036(11)
C7 0.024(9) 0.028(10) 0.026(10) 0.004(8) -0.002(8) 0.005(8)
C8 0.020(10) 0.029(11) 0.062(16) -0.007(10) 0.002(10) -0.006(8)
C9 0.021(10) 0.039(11) 0.031(12) -0.008(8) 0.002(8) 0.003(8)
C10 0.019(9) 0.072(14) 0.036(11) 0.001(10) 0.003(9) 0.015(10)
C11 0.036(11) 0.038(11) 0.044(13) 0.015(9) 0.011(10) 0.007(9)
C12 0.016(9) 0.040(11) 0.038(12) 0.006(9) -0.005(8) 0.010(8)
C13 0.034(10) 0.033(10) 0.042(11) 0.011(9) 0.012(9) 0.012(9)
C14 0.022(10) 0.046(12) 0.063(14) 0.011(10) 0.004(10) 0.007(10)
C15 0.047(13) 0.060(14) 0.058(14) -0.013(11) 0.002(11) 0.037(11)
C17 0.041(11) 0.049(12) 0.039(12) 0.014(9) 0.009(9) 0.015(10)
C18 0.044(11) 0.055(13) 0.029(11) 0.009(9) -0.002(9) 0.023(10)
C19 0.030(10) 0.045(12) 0.053(13) -0.003(10) 0.001(9) 0.022(9)
C20 0.020(10) 0.060(13) 0.049(13) 0.006(10) -0.010(9) 0.007(9)
C21 0.035(12) 0.067(14) 0.023(11) 0.002(9) -0.003(9) 0.000(11)
C23 0.066(13) 0.077(14) 0.013(10) 0.017(9) 0.009(10) 0.056(12)
C25 0.028(9) 0.035(10) 0.027(10) 0.010(9) -0.012(8) 0.006(8)
C26 0.048(12) 0.013(9) 0.051(14) -0.011(8) 0.007(11) 0.011(8)
C27 0.039(12) 0.055(14) 0.055(15) -0.006(11) 0.000(12) 0.024(10)
C28 0.049(13) 0.035(11) 0.021(11) 0.001(9) -0.004(10) 0.021(10)
C29 0.062(14) 0.057(13) 0.025(11) 0.031(10) 0.013(10) 0.024(12)
C30 0.021(10) 0.065(13) 0.035(12) 0.011(10) -0.006(9) 0.004(9)
C31 0.029(12) 0.062(13) 0.057(14) 0.030(11) 0.010(10) 0.023(11)
C32 0.045(12) 0.054(13) 0.046(13) 0.026(10) -0.004(10) 0.009(10)
C34 0.035(9) 0.025(9) 0.009(9) 0.004(7) -0.013(7) 0.007(8)
C39 0.067(14) 0.051(13) 0.049(13) 0.021(11) -0.033(11) 0.009(11)
Cl1 0.197(10) 0.241(12) 0.183(10) 0.150(9) 0.123(8) 0.168(10)
Cl2 0.107(5) 0.071(4) 0.066(4) 0.011(3) 0.027(4) 0.020(4)
C1G 0.15(3) 0.077(17) 0.044(16) 0.026(13) 0.017(16) 0.075(18)
C3G 0.37(6) 0.035(14) 0.031(15) 0.013(12) 0.00(3) 0.08(2)
C6G 0.071(16) 0.061(15) 0.09(2) 0.039(14) 0.025(15) 0.034(12)
Cl3 0.060(4) 0.081(4) 0.104(5) 0.016(4) -0.001(3) 0.029(3)
Cl4 0.165(7) 0.141(7) 0.081(5) 0.048(5) 0.061(5) 0.099(6)
C7G 0.026(11) 0.024(11) 0.17(3) 0.033(14) 0.039(15) 0.003(9)
C8G 0.071(15) 0.064(15) 0.073(17) 0.016(13) 0.007(13) 0.035(13)
C9G 0.09(2) 0.065(17) 0.10(2) -0.012(15) 0.012(17) -0.008(15)
C10G 0.070(16) 0.098(19) 0.059(17) 0.027(14) 0.010(14) 0.044(14)
C11G 0.087(18) 0.12(2) 0.047(15) 0.004(14) -0.003(13) 0.048(17)
C12G 0.063(14) 0.085(17) 0.044(14) 0.009(12) -0.010(11) 0.030(13)
Cl5 0.123(6) 0.095(5) 0.139(7) 0.062(5) 0.050(5) 0.023(5)
Cl6 0.105(6) 0.116(7) 0.165(9) 0.011(6) 0.020(6) 0.032(5)
C13G 0.18(3) 0.15(3) 0.08(2) -0.001(19) 0.00(2) 0.15(3)
C18G 0.14(3) 0.07(2) 0.25(5) 0.06(3) 0.11(3) 0.05(2)
Cl8 0.133(7) 0.170(9) 0.124(8) 0.031(7) 0.016(6) -0.022(7)
Cl7 0.182(10) 0.151(10) 0.272(16) -0.051(10) -0.126(11) 0.074(8)
C24G 0.054(13) 0.069(15) 0.057(15) -0.023(12) -0.001(12) -0.010(11)
Cl11 0.239(15) 0.180(13) 0.30(2) -0.027(12) 0.073(14) 0.081(11)
Cl12 0.323(18) 0.36(2) 0.256(15) 0.221(16) 0.176(15) 0.279(18)
Cl13 0.27(2) 0.57(4) 0.31(3) -0.19(3) 0.049(18) 0.19(2)
Cl14 0.143(8) 0.219(12) 0.169(10) 0.065(9) 0.063(7) 0.086(8)

loop_
_atom_type_symbol
_atom_type_description
_atom_type_scat_dispersion_real
_atom_type_scat_dispersion_imag
_atom_type_scat_source
C C 0.0033 0.0016 'International Tables Vol C Tables 4.2.6.8 and 6.1.1.4'
H H 0.0000 0.0000 'International Tables Vol C Tables 4.2.6.8 and 6.1.1.4'
N N 0.0061 0.0033 'International Tables Vol C Tables 4.2.6.8 and 6.1.1.4'
S S 0.1246 0.1234 'International Tables Vol C Tables 4.2.6.8 and 6.1.1.4'
Cl Cl 0.1484 0.1585 'International Tables Vol C Tables 4.2.6.8 and 6.1.1.4'
Co Co 0.3494 0.9721 'International Tables Vol C Tables 4.2.6.8 and 6.1.1.4'

loop_
_geom_angle_atom_site_label_1
_geom_angle_atom_site_label_2
_geom_angle_atom_site_label_3
_geom_angle
_geom_angle_site_symmetry_1
_geom_angle_site_symmetry_3
N1S Co1 N1S 180.0 2_755 .
N1S Co1 N4 89.7(4) 2_755 .
N1S Co1 N4 90.3(4) . .
N1S Co1 N4 90.3(4) 2_755 2_755
N1S Co1 N4 89.7(4) . 2_755
N4 Co1 N4 180.0 . 2_755
N1S Co1 N1 92.8(4) 2_755 .
N1S Co1 N1 87.2(4) . .
N4 Co1 N1 87.0(4) . .
N4 Co1 N1 93.0(4) 2_755 .
N1S Co1 N1 87.2(4) 2_755 2_755
N1S Co1 N1 92.8(4) . 2_755
N4 Co1 N1 93.0(4) . 2_755
N4 Co1 N1 87.0(4) 2_755 2_755
N1 Co1 N1 180.0(4) . 2_755
N2S Co2 N2S 180.0 2_566 .
N2S Co2 N3 91.3(5) 2_566 2_566
N2S Co2 N3 88.7(5) . 2_566
N2S Co2 N3 88.7(5) 2_566 .
N2S Co2 N3 91.3(5) . .
N3 Co2 N3 180.0(6) 2_566 .
N2S Co2 N2 90.3(4) 2_566 2_566
N2S Co2 N2 89.7(4) . 2_566
N3 Co2 N2 87.4(4) 2_566 2_566
N3 Co2 N2 92.6(4) . 2_566
N2S Co2 N2 89.7(4) 2_566 .
N2S Co2 N2 90.3(4) . .
N3 Co2 N2 92.6(4) 2_566 .
N3 Co2 N2 87.4(4) . .
N2 Co2 N2 180.0 2_566 .
C1S N1S Co1 162.5(12) . .
N1S C1S S1 171.5(17) . .
C3 N1 C1 119.4(13) . .
C3 N1 Co1 125.4(11) . .
C1 N1 Co1 115.1(9) . .
C2S N2S Co2 170.7(12) . .
C19 N2 C18 120.6(14) . .
C19 N2 Co2 121.4(10) . .
C18 N2 Co2 118.0(10) . .
N2S C2S S2 177.0(15) . .
C21 N3 C25 118.3(14) . .
C21 N3 Co2 118.4(11) . .
C25 N3 Co2 123.1(10) . .
C31 N4 C35 116.3(14) . .
C31 N4 Co1 122.1(11) . .
C35 N4 Co1 121.5(10) . .
C2 C1 N1 116.5(15) . .
C1 C2 C5 122.0(15) . .
N1 C3 C4 124.0(17) . .
C5 C4 C3 122.2(15) . .
C4 C5 C2 115.0(11) . .
C4 C5 C6 125.9(11) . .
C2 C5 C6 119.1(11) . .
C7 C6 C5 170.5(19) . .
C6 C7 C8 174.6(17) . .
C9 C8 C13 120.0(16) . .
C9 C8 C7 119.3(15) . .
C13 C8 C7 120.6(16) . .
C10 C9 C8 121.1(17) . .
C9 C10 C11 117.1(17) . .
C12 C11 C10 121.3(16) . .
C12 C11 C14 118.3(15) . .
C10 C11 C14 120.3(15) . .
C13 C12 C11 120.1(16) . .
C12 C13 C8 120.4(17) . .
C15 C14 C11 176(2) . .
C14 C15 C16 172(2) . .
C20 C16 C15 124.7(12) . .
C20 C16 C17 117.7(11) . .
C15 C16 C17 117.6(12) . .
C18 C17 C16 115.8(15) . .
N2 C18 C17 122.9(17) . .
N2 C19 C20 124.6(17) . .
C16 C20 C19 118.3(17) . .
N3 C21 C22 120.7(17) . .
C23 C22 C21 122.5(17) . .
C22 C23 C26 125.6(19) . .
C22 C23 C24 115.4(16) . .
C26 C23 C24 119.0(16) . .
C25 C24 C23 119.8(16) . .
N3 C25 C24 122.9(15) . .
C27 C26 C23 176.8(18) . .
C26 C27 C28 177(2) . .
C27 C28 C30 122.1(17) . .
C27 C28 C29 121.1(17) . .
C30 C28 C29 116.9(15) . .
C30 C29 C28 124.5(16) 2_667 .
C29 C30 C28 118.7(16) 2_667 .
N4 C31 C32 124.5(17) . .
C33 C32 C31 121.4(18) . .
C32 C33 C36 122.7(16) . .
C32 C33 C34 116.4(15) . .
C36 C33 C34 120.8(15) . .
C35 C34 C33 118.4(14) . .
N4 C35 C34 122.9(15) . .
C37 C36 C33 176(2) . .
C36 C37 C38 179(2) . .
C39 C38 C40 119.3(18) . 2_654
C39 C38 C37 119.6(17) . .
C40 C38 C37 120.3(18) 2_654 .
C38 C39 C40 119.7(18) . .
C38 C40 C39 120.4(19) 2_654 .
C6G C1G C2G 128(3) . .
C6G C1G Cl1 120(2) . .
C2G C1G Cl1 112(3) . .
C1G C2G C3G 109(3) . .
C4G C3G C2G 125(3) . .
C3G C4G C5G 126(4) . .
C4G C5G C6G 112(3) . .
C1G C6G C5G 120(3) . .
C1G C6G Cl2 122(2) . .
C5G C6G Cl2 118(2) . .
C8G C7G C12G 117.9(18) . .
C8G C7G Cl3 120(2) . .
C12G C7G Cl3 122.1(19) . .
C7G C8G C9G 119(2) . .
C10G C9G C8G 121(2) . .
C11G C10G C9G 119(2) . .
C12G C11G C10G 123(2) . .
C11G C12G C7G 120(2) . .
C11G C12G Cl4 122.4(18) . .
C7G C12G Cl4 117.5(17) . .
C14G C13G C18G 120.0 . .
C14G C13G Cl5 127.6(14) . .
C18G C13G Cl5 112.3(14) . .
C13G C14G C15G 120.0 . .
C14G C15G C16G 120.0 . .
C17G C16G C15G 120.0 . .
C16G C17G C18G 120.0 . .
C17G C18G C13G 120.0 . .
C17G C18G Cl6 110.5(14) . .
C13G C18G Cl6 129.2(14) . .
C20G C19G C24G 120.0 . .
C20G C19G Cl7 141.0(11) . .
C24G C19G Cl7 99.0(11) . .
C19G C20G C21G 120.0 . .
C20G C21G C22G 120.0 . .
C21G C22G C23G 120.0 . .
C24G C23G C22G 120.0 . .
C23G C24G C19G 120.0 . .
C23G C24G Cl8 97.3(11) . .
C19G C24G Cl8 142.7(11) . .
C32G C31G C36G 120.0 . .
C32G C31G Cl12 111(3) . .
C36G C31G Cl12 129(3) . .
C33G C32G C31G 120.0 . .
C33G C32G Cl11 117(2) . .
C31G C32G Cl11 123(2) . .
C32G C33G C34G 120.0 . .
C33G C34G C35G 120.0 . .
C36G C35G C34G 120.0 . .
C35G C36G C31G 120.0 . .
C38G C37G C42G 120.0 . .
C39G C38G C37G 120.0 . .
C39G C38G Cl14 124.6(19) . .
C37G C38G Cl14 115(2) . .
C38G C39G C40G 120.0 . .
C38G C39G Cl13 109(2) . .
C40G C39G Cl13 127(2) . .
C39G C40G C41G 120.0 . .
C42G C41G C40G 120.0 . .
C41G C42G C37G 120.0 . .

loop_
_geom_bond_atom_site_label_1
_geom_bond_atom_site_label_2
_geom_bond_distance
_geom_bond_site_symmetry_2
Co1 N1S 2.096(15) 2_755
Co1 N1S 2.096(15) .
Co1 N4 2.237(11) .
Co1 N4 2.237(11) 2_755
Co1 N1 2.248(9) .
Co1 N1 2.248(9) 2_755
Co2 N2S 2.079(15) 2_566
Co2 N2S 2.079(15) .
Co2 N3 2.207(12) 2_566
Co2 N3 2.207(12) .
Co2 N2 2.257(10) 2_566
Co2 N2 2.257(10) .
N1S C1S 1.107(18) .
C1S S1 1.652(19) .
N1 C3 1.277(19) .
N1 C1 1.361(18) .
N2S C2S 1.158(19) .
N2 C19 1.22(2) .
N2 C18 1.333(19) .
C2S S2 1.62(2) .
N3 C21 1.28(2) .
N3 C25 1.361(19) .
N4 C31 1.29(2) .
N4 C35 1.353(19) .
C1 C2 1.33(2) .
C2 C5 1.435(19) .
C3 C4 1.31(2) .
C4 C5 1.277(18) .
C5 C6 1.43(2) .
C6 C7 1.17(2) .
C7 C8 1.51(3) .
C8 C9 1.38(2) .
C8 C13 1.39(2) .
C9 C10 1.35(2) .
C10 C11 1.43(2) .
C11 C12 1.36(2) .
C11 C14 1.52(3) .
C12 C13 1.33(2) .
C14 C15 1.13(2) .
C15 C16 1.45(2) .
C16 C20 1.351(19) .
C16 C17 1.469(17) .
C17 C18 1.33(2) .
C19 C20 1.36(2) .
C21 C22 1.47(2) .
C22 C23 1.31(2) .
C23 C26 1.35(3) .
C23 C24 1.44(3) .
C24 C25 1.37(2) .
C26 C27 1.32(3) .
C27 C28 1.35(3) .
C28 C30 1.38(2) .
C28 C29 1.39(3) .
C29 C30 1.38(2) 2_667
C30 C29 1.38(2) 2_667
C31 C32 1.36(2) .
C32 C33 1.34(2) .
C33 C36 1.39(2) .
C33 C34 1.41(2) .
C34 C35 1.39(2) .
C36 C37 1.25(3) .
C37 C38 1.41(3) .
C38 C39 1.35(3) .
C38 C40 1.38(3) 2_654
C39 C40 1.40(3) .
C40 C38 1.38(3) 2_654
Cl1 C1G 1.79(3) .
Cl2 C6G 1.78(3) .
C1G C6G 1.25(3) .
C1G C2G 1.29(4) .
C2G C3G 1.42(5) .
C3G C4G 1.20(5) .
C4G C5G 1.27(4) .
C5G C6G 1.45(3) .
Cl3 C7G 1.682(19) .
Cl4 C12G 1.72(2) .
C7G C8G 1.38(3) .
C7G C12G 1.45(3) .
C8G C9G 1.44(3) .
C9G C10G 1.38(3) .
C10G C11G 1.36(3) .
C11G C12G 1.35(3) .
Cl5 C13G 1.779(16) .
Cl6 C18G 1.784(19) .
C13G C14G 1.3900 .
C13G C18G 1.3900 .
C14G C15G 1.3900 .
C15G C16G 1.3900 .
C16G C17G 1.3900 .
C17G C18G 1.3900 .
Cl8 C24G 1.754(14) .
Cl7 C19G 1.792(17) .
C19G C20G 1.3900 .
C19G C24G 1.3900 .
C20G C21G 1.3900 .
C21G C22G 1.3900 .
C22G C23G 1.3900 .
C23G C24G 1.3900 .
Cl11 C32G 1.56(2) .
Cl12 C31G 1.56(2) .
C31G C32G 1.3900 .
C31G C36G 1.3900 .
C32G C33G 1.3900 .
C33G C34G 1.3900 .
C34G C35G 1.3900 .
C35G C36G 1.3900 .
Cl13 C39G 1.60(2) .
Cl14 C38G 1.69(2) .
C37G C38G 1.3900 .
C37G C42G 1.3900 .
C38G C39G 1.3900 .
C39G C40G 1.3900 .
C40G C41G 1.3900 .
C41G C42G 1.3900 .
